data_1561709
loop_
_publ_author_name
'Avdontceva, Margarita S.'
'Zolotarev, Andrey A.'
'Krivovichev, Sergey V.'

_publ_section_title
;
 Order--disorder phase transition in the antiperovskite-type structure of
 synthetic kogarkoite, Na3SO4F
;
_journal_name_full 'Journal of Solid State Chemistry'
_journal_page_first 42
_journal_page_last 46
_journal_paper_doi 10.1016/j.jssc.2015.07.033
_journal_volume 231
_journal_year 2015
_chemical_formula_sum 'F Na3 O4 S'
_chemical_formula_weight 184.03
_space_group_IT_number 11
_space_group_name_Hall '-P 2yb'
_space_group_name_H-M_alt 'P 1 21/m 1'
_symmetry_cell_setting monoclinic
_symmetry_space_group_name_H-M 'P 1 21/m 1'
_atom_sites_solution_hydrogens geom
_atom_sites_solution_primary direct
_atom_sites_solution_secondary difmap
_cell_angle_alpha 90.00
_cell_angle_beta 107.711(4)
_cell_angle_gamma 90.00
_cell_formula_units_Z 12
_cell_length_a 18.064(3)
_cell_length_b 6.9578(12)
_cell_length_c 11.446(2)
_cell_measurement_temperature 293(2)
_cell_volume 1370.4(4)
_computing_structure_refinement 'SHELXL-97 (Sheldrick, 1997)'
_diffrn_ambient_temperature 293(2)
_diffrn_measured_fraction_theta_full 0.999
_diffrn_measured_fraction_theta_max 0.999
_diffrn_radiation_monochromator graphite
_diffrn_radiation_source 'fine-focus sealed tube'
_diffrn_radiation_type MoK\a
_diffrn_radiation_wavelength 0.71073
_diffrn_reflns_av_R_equivalents 0.0484
_diffrn_reflns_av_sigmaI/netI 0.0461
_diffrn_reflns_limit_h_max 23
_diffrn_reflns_limit_h_min -22
_diffrn_reflns_limit_k_max 9
_diffrn_reflns_limit_k_min -9
_diffrn_reflns_limit_l_max 13
_diffrn_reflns_limit_l_min -14
_diffrn_reflns_number 14818
_diffrn_reflns_theta_full 27.50
_diffrn_reflns_theta_max 27.50
_diffrn_reflns_theta_min 1.87
_exptl_absorpt_coefficient_mu 0.929
_exptl_crystal_density_diffrn 2.676
_exptl_crystal_density_method 'not measured'
_exptl_crystal_F_000 1080
_exptl_crystal_size_max 0.15
_exptl_crystal_size_mid 0.10
_exptl_crystal_size_min 0.09
_refine_diff_density_max 1.692
_refine_diff_density_min -0.654
_refine_diff_density_rms 0.154
_refine_ls_extinction_method none
_refine_ls_goodness_of_fit_ref 1.073
_refine_ls_hydrogen_treatment mixed
_refine_ls_matrix_type full
_refine_ls_number_parameters 292
_refine_ls_number_reflns 3399
_refine_ls_number_restraints 0
_refine_ls_restrained_S_all 1.073
_refine_ls_R_factor_all 0.0797
_refine_ls_R_factor_gt 0.0581
_refine_ls_shift/su_max 0.000
_refine_ls_shift/su_mean 0.000
_refine_ls_structure_factor_coef Fsqd
_refine_ls_weighting_details 'calc w=1/[\s^2^(Fo^2^)+(0.0722P)^2^+7.4670P] where P=(Fo^2^+2Fc^2^)/3'
_refine_ls_weighting_scheme calc
_refine_ls_wR_factor_gt 0.1639
_refine_ls_wR_factor_ref 0.1813
_reflns_number_gt 2483
_reflns_number_total 3399
_reflns_threshold_expression >2sigma(I)
_cod_data_source_file JSSC-2015-231-42.cif
_cod_data_source_block 293
_cod_original_cell_volume 1370.5(4)
_cod_original_sg_symbol_H-M P21/m
_cod_database_code 1561709

loop_
_symmetry_equiv_pos_as_xyz
'x, y, z'
'-x, y+1/2, -z'
'-x, -y, -z'
'x, -y-1/2, z'

loop_
_atom_site_label
_atom_site_type_symbol
_atom_site_fract_x
_atom_site_fract_y
_atom_site_fract_z
_atom_site_U_iso_or_equiv
_atom_site_adp_type
_atom_site_occupancy
_atom_site_symmetry_multiplicity
_atom_site_calc_flag
_atom_site_refinement_flags
_atom_site_disorder_assembly
_atom_site_disorder_group
Na1 Na 0.5000 0.0000 0.5000 0.0187(6) Uani 1 2 d S . .
Na2 Na 0.35081(16) 0.2500 0.3033(3) 0.0225(6) Uani 1 2 d S . .
Na3 Na 0.11769(15) 0.2500 0.8735(2) 0.0177(6) Uani 1 2 d S . .
Na4 Na 0.61616(15) 0.2500 0.3952(3) 0.0202(6) Uani 1 2 d S . .
Na5 Na 0.85296(15) 0.2500 0.8161(2) 0.0161(5) Uani 1 2 d S . .
Na6 Na 0.39279(17) 0.2500 0.9091(3) 0.0222(6) Uani 1 2 d S . .
Na7 Na 0.0000 0.0000 0.0000 0.0182(6) Uani 1 2 d S . .
Na8 Na 0.89276(15) 0.2500 0.4372(2) 0.0159(5) Uani 1 2 d S . .
Na9 Na 0.27906(10) 0.0265(3) 0.03167(17) 0.0170(4) Uani 1 1 d . . .
Na10 Na 0.46566(11) 0.0180(3) 0.19125(17) 0.0193(4) Uani 1 1 d . . .
Na11 Na 0.24526(10) 0.0009(3) 0.73489(16) 0.0194(4) Uani 1 1 d . . .
Na12 Na 0.77440(11) 0.0218(3) 0.55094(16) 0.0181(4) Uani 1 1 d . . .
Na13 Na 0.96997(10) 0.0229(3) 0.70733(16) 0.0169(4) Uani 1 1 d . . .
S1 S 0.16171(8) 0.2500 0.19332(12) 0.0093(3) Uani 1 2 d S . .
S2 S 0.59645(9) 0.2500 0.07976(14) 0.0131(3) Uani 1 2 d S . .
S3 S 0.65433(9) 0.2500 0.70102(13) 0.0104(3) Uani 1 2 d S . .
S4 S 0.08557(9) 0.2500 0.54474(13) 0.0107(3) Uani 1 2 d S . .
S5 S 0.37501(8) 0.2500 0.61391(13) 0.0104(3) Uani 1 2 d S . .
S6 S 0.87029(8) 0.2500 0.12016(12) 0.0087(3) Uani 1 2 d S . .
O1 O 0.11272(19) 0.0778(5) 0.1799(3) 0.0208(7) Uani 1 1 d . . .
O2 O 0.6457(2) 0.0769(5) 0.0927(3) 0.0240(8) Uani 1 1 d . . .
O3 O 0.6533(2) 0.0769(5) 0.7745(3) 0.0249(8) Uani 1 1 d . . .
O4 O 0.1337(2) 0.0769(5) 0.5536(3) 0.0208(7) Uani 1 1 d . . .
O5 O 0.2012(3) 0.2500 0.0991(4) 0.0194(10) Uani 1 2 d S . .
O6 O 0.5597(3) 0.2500 0.1782(4) 0.0232(11) Uani 1 2 d S . .
O7 O 0.7240(3) 0.2500 0.6624(5) 0.0275(12) Uani 1 2 d S . .
O8 O 0.0483(3) 0.2500 0.6415(4) 0.0218(11) Uani 1 2 d S . .
O9 O 0.2198(3) 0.2500 0.3164(4) 0.0232(11) Uani 1 2 d S . .
O10 O 0.5365(3) 0.2500 0.9602(5) 0.0284(12) Uani 1 2 d S . .
O11 O 0.5842(3) 0.2500 0.5948(5) 0.0323(13) Uani 1 2 d S . .
O12 O 0.0246(3) 0.2500 0.4234(4) 0.0242(11) Uani 1 2 d S . .
O13 O 0.9179(2) 0.0775(5) 0.1280(3) 0.0284(8) Uani 1 1 d . . .
O14 O 0.8082(3) 0.2500 -0.0002(4) 0.0212(10) Uani 1 2 d S . .
O15 O 0.8340(3) 0.2500 0.2189(5) 0.0273(12) Uani 1 2 d S . .
O16 O 0.3746(2) 0.0792(6) 0.5376(3) 0.0321(9) Uani 1 1 d . . .
O17 O 0.4424(4) 0.2500 0.7213(6) 0.0469(17) Uani 1 2 d S . .
O18 O 0.3045(4) 0.2500 0.6503(7) 0.0509(19) Uani 1 2 d S . .
F1 F 0.4806(2) 0.2500 0.3576(3) 0.0196(8) Uani 1 2 d S . .
F2 F 0.3778(2) 0.2500 0.0961(4) 0.0199(8) Uani 1 2 d S . .
F3 F 0.2394(2) 0.2500 0.8644(3) 0.0186(8) Uani 1 2 d S . .
F4 F 0.9909(2) 0.2500 0.8755(3) 0.0162(8) Uani 1 2 d S . .
F5 F 0.7438(2) 0.2500 0.3933(3) 0.0182(8) Uani 1 2 d S . .
F6 F 0.8754(2) 0.2500 0.6270(3) 0.0168(8) Uani 1 2 d S . .

loop_
_atom_site_aniso_label
_atom_site_aniso_U_11
_atom_site_aniso_U_22
_atom_site_aniso_U_33
_atom_site_aniso_U_23
_atom_site_aniso_U_13
_atom_site_aniso_U_12
Na1 0.0175(13) 0.0191(14) 0.0190(12) 0.0016(10) 0.0048(10) 0.0003(11)
Na2 0.0189(14) 0.0169(14) 0.0354(15) 0.000 0.0139(12) 0.000
Na3 0.0151(13) 0.0150(14) 0.0241(13) 0.000 0.0076(11) 0.000
Na4 0.0174(14) 0.0152(14) 0.0258(13) 0.000 0.0032(11) 0.000
Na5 0.0193(13) 0.0152(13) 0.0154(11) 0.000 0.0078(10) 0.000
Na6 0.0244(15) 0.0153(14) 0.0268(14) 0.000 0.0076(12) 0.000
Na7 0.0196(13) 0.0186(14) 0.0168(12) 0.0044(10) 0.0063(10) 0.0055(11)
Na8 0.0205(13) 0.0136(13) 0.0155(11) 0.000 0.0083(10) 0.000
Na9 0.0162(9) 0.0148(10) 0.0209(9) -0.0012(7) 0.0071(7) 0.0004(7)
Na10 0.0175(10) 0.0183(10) 0.0243(9) 0.0009(7) 0.0100(8) 0.0004(8)
Na11 0.0206(10) 0.0194(10) 0.0195(9) -0.0026(7) 0.0078(8) -0.0059(8)
Na12 0.0217(10) 0.0164(10) 0.0191(9) 0.0025(7) 0.0102(7) 0.0010(8)
Na13 0.0173(9) 0.0166(10) 0.0182(8) 0.0008(7) 0.0072(7) -0.0002(7)
S1 0.0099(7) 0.0085(7) 0.0113(6) 0.000 0.0061(5) 0.000
S2 0.0114(7) 0.0113(8) 0.0191(7) 0.000 0.0084(6) 0.000
S3 0.0122(7) 0.0089(7) 0.0104(6) 0.000 0.0038(5) 0.000
S4 0.0123(7) 0.0079(7) 0.0140(7) 0.000 0.0072(6) 0.000
S5 0.0110(7) 0.0092(7) 0.0120(6) 0.000 0.0047(5) 0.000
S6 0.0100(7) 0.0081(7) 0.0092(6) 0.000 0.0044(5) 0.000
O1 0.0227(18) 0.0122(17) 0.0304(17) -0.0020(14) 0.0125(14) -0.0067(14)
O2 0.0241(18) 0.0129(18) 0.038(2) 0.0010(15) 0.0136(16) 0.0067(14)
O3 0.0279(19) 0.0206(19) 0.0291(18) 0.0079(15) 0.0128(15) 0.0002(16)
O4 0.0262(18) 0.0101(17) 0.0314(18) 0.0009(14) 0.0169(15) 0.0056(14)
O5 0.025(3) 0.018(3) 0.021(2) 0.000 0.015(2) 0.000
O6 0.020(3) 0.028(3) 0.026(2) 0.000 0.013(2) 0.000
O7 0.030(3) 0.017(3) 0.047(3) 0.000 0.029(3) 0.000
O8 0.030(3) 0.021(3) 0.023(2) 0.000 0.020(2) 0.000
O9 0.022(3) 0.026(3) 0.018(2) 0.000 -0.0004(19) 0.000
O10 0.024(3) 0.035(3) 0.023(2) 0.000 0.002(2) 0.000
O11 0.034(3) 0.028(3) 0.026(3) 0.000 -0.005(2) 0.000
O12 0.022(3) 0.026(3) 0.021(2) 0.000 0.000(2) 0.000
O13 0.028(2) 0.022(2) 0.036(2) 0.0021(16) 0.0111(16) 0.0079(16)
O14 0.019(2) 0.024(3) 0.016(2) 0.000 -0.0012(18) 0.000
O15 0.028(3) 0.029(3) 0.026(3) 0.000 0.009(2) 0.000
O16 0.044(2) 0.022(2) 0.035(2) -0.0059(16) 0.0176(18) -0.0002(18)
O17 0.038(4) 0.043(4) 0.043(4) 0.000 -0.013(3) 0.000
O18 0.058(4) 0.031(4) 0.089(5) 0.000 0.059(4) 0.000
F1 0.021(2) 0.022(2) 0.0177(18) 0.000 0.0087(16) 0.000
F2 0.0152(19) 0.016(2) 0.027(2) 0.000 0.0037(16) 0.000
F3 0.020(2) 0.017(2) 0.0213(18) 0.000 0.0112(16) 0.000
F4 0.0150(19) 0.0147(19) 0.0192(18) 0.000 0.0055(15) 0.000
F5 0.0188(19) 0.016(2) 0.0182(18) 0.000 0.0034(15) 0.000
F6 0.0182(19) 0.024(2) 0.0097(16) 0.000 0.0059(14) 0.000

loop_
_atom_type_symbol
_atom_type_description
_atom_type_scat_dispersion_real
_atom_type_scat_dispersion_imag
_atom_type_scat_source
O O 0.0106 0.0060 'International Tables Vol C Tables 4.2.6.8 and 6.1.1.4'
F F 0.0171 0.0103 'International Tables Vol C Tables 4.2.6.8 and 6.1.1.4'
Na Na 0.0362 0.0249 'International Tables Vol C Tables 4.2.6.8 and 6.1.1.4'
S S 0.1246 0.1234 'International Tables Vol C Tables 4.2.6.8 and 6.1.1.4'

loop_
_geom_angle_atom_site_label_1
_geom_angle_atom_site_label_2
_geom_angle_atom_site_label_3
_geom_angle
_geom_angle_site_symmetry_1
_geom_angle_site_symmetry_3
F1 Na1 F1 180.0 3_656 .
F1 Na1 O11 73.08(13) 3_656 3_656
F1 Na1 O11 106.92(13) . 3_656
F1 Na1 O11 106.92(13) 3_656 .
F1 Na1 O11 73.08(13) . .
O11 Na1 O11 180.0 3_656 .
F1 Na1 O16 89.73(13) 3_656 .
F1 Na1 O16 90.27(13) . .
O11 Na1 O16 75.43(16) 3_656 .
O11 Na1 O16 104.57(16) . .
F1 Na1 O16 90.27(13) 3_656 3_656
F1 Na1 O16 89.73(13) . 3_656
O11 Na1 O16 104.57(16) 3_656 3_656
O11 Na1 O16 75.43(16) . 3_656
O16 Na1 O16 180.0 . 3_656
F1 Na1 Na4 133.23(10) 3_656 .
F1 Na1 Na4 46.77(10) . .
O11 Na1 Na4 129.13(14) 3_656 .
O11 Na1 Na4 50.87(14) . .
O16 Na1 Na4 132.32(10) . .
O16 Na1 Na4 47.68(10) 3_656 .
F1 Na1 Na4 46.77(10) 3_656 3_656
F1 Na1 Na4 133.23(10) . 3_656
O11 Na1 Na4 50.87(14) 3_656 3_656
O11 Na1 Na4 129.13(14) . 3_656
O16 Na1 Na4 47.68(10) . 3_656
O16 Na1 Na4 132.32(10) 3_656 3_656
Na4 Na1 Na4 180.00(6) . 3_656
F1 Na1 Na10 46.06(7) 3_656 3_656
F1 Na1 Na10 133.94(7) . 3_656
O11 Na1 Na10 109.92(13) 3_656 3_656
O11 Na1 Na10 70.08(13) . 3_656
O16 Na1 Na10 73.54(9) . 3_656
O16 Na1 Na10 106.46(9) 3_656 3_656
Na4 Na1 Na10 118.23(6) . 3_656
Na4 Na1 Na10 61.77(6) 3_656 3_656
F1 Na1 Na10 133.94(7) 3_656 .
F1 Na1 Na10 46.06(7) . .
O11 Na1 Na10 70.08(13) 3_656 .
O11 Na1 Na10 109.92(13) . .
O16 Na1 Na10 106.46(9) . .
O16 Na1 Na10 73.54(9) 3_656 .
Na4 Na1 Na10 61.77(6) . .
Na4 Na1 Na10 118.23(6) 3_656 .
Na10 Na1 Na10 180.0 3_656 .
F1 Na1 Na2 40.56(10) 3_656 3_656
F1 Na1 Na2 139.44(10) . 3_656
O11 Na1 Na2 101.40(10) 3_656 3_656
O11 Na1 Na2 78.60(10) . 3_656
O16 Na1 Na2 125.10(10) . 3_656
O16 Na1 Na2 54.90(10) 3_656 3_656
Na4 Na1 Na2 92.74(6) . 3_656
Na4 Na1 Na2 87.26(6) 3_656 3_656
Na10 Na1 Na2 55.81(5) 3_656 3_656
Na10 Na1 Na2 124.19(5) . 3_656
F1 Na1 Na2 139.44(10) 3_656 .
F1 Na1 Na2 40.56(10) . .
O11 Na1 Na2 78.60(10) 3_656 .
O11 Na1 Na2 101.40(10) . .
O16 Na1 Na2 54.90(10) . .
O16 Na1 Na2 125.10(10) 3_656 .
Na4 Na1 Na2 87.26(6) . .
Na4 Na1 Na2 92.74(6) 3_656 .
Na10 Na1 Na2 124.19(5) 3_656 .
Na10 Na1 Na2 55.81(5) . .
Na2 Na1 Na2 180.0 3_656 .
F1 Na2 O9 161.2(2) . .
F1 Na2 O3 90.84(11) . 3_656
O9 Na2 O3 95.80(11) . 3_656
F1 Na2 O3 90.84(11) . 2_656
O9 Na2 O3 95.80(11) . 2_656
O3 Na2 O3 138.11(19) 3_656 2_656
F1 Na2 F2 77.24(15) . .
O9 Na2 F2 121.53(18) . .
O3 Na2 F2 69.81(10) 3_656 .
O3 Na2 F2 69.81(10) 2_656 .
F1 Na2 O16 83.83(15) . 4_565
O9 Na2 O16 79.13(14) . 4_565
O3 Na2 O16 135.56(14) 3_656 4_565
O3 Na2 O16 86.19(11) 2_656 4_565
F2 Na2 O16 148.88(12) . 4_565
F1 Na2 O16 83.83(15) . .
O9 Na2 O16 79.13(14) . .
O3 Na2 O16 86.19(11) 3_656 .
O3 Na2 O16 135.56(14) 2_656 .
F2 Na2 O16 148.88(11) . .
O16 Na2 O16 49.40(16) 4_565 .
F1 Na2 O5 147.19(17) . .
O9 Na2 O5 51.58(15) . .
O3 Na2 O5 78.12(11) 3_656 .
O3 Na2 O5 78.12(11) 2_656 .
F2 Na2 O5 69.95(14) . .
O16 Na2 O5 125.39(14) 4_565 .
O16 Na2 O5 125.39(14) . .
F1 Na2 Na10 49.94(9) . 4_565
O9 Na2 Na10 142.57(10) . 4_565
O3 Na2 Na10 106.08(12) 3_656 4_565
O3 Na2 Na10 48.06(9) 2_656 4_565
F2 Na2 Na10 45.40(8) . 4_565
O16 Na2 Na10 103.73(10) 4_565 4_565
O16 Na2 Na10 131.32(13) . 4_565
O5 Na2 Na10 103.29(11) . 4_565
F1 Na2 Na10 49.94(9) . .
O9 Na2 Na10 142.57(10) . .
O3 Na2 Na10 48.06(9) 3_656 .
O3 Na2 Na10 106.08(12) 2_656 .
F2 Na2 Na10 45.40(8) . .
O16 Na2 Na10 131.32(13) 4_565 .
O16 Na2 Na10 103.73(10) . .
O5 Na2 Na10 103.29(11) . .
Na10 Na2 Na10 60.81(8) 4_565 .
F1 Na2 S1 173.81(16) . .
O9 Na2 S1 24.96(11) . .
O3 Na2 S1 86.96(11) 3_656 .
O3 Na2 S1 86.96(11) 2_656 .
F2 Na2 S1 96.57(13) . .
O16 Na2 S1 101.78(11) 4_565 .
O16 Na2 S1 101.78(11) . .
O5 Na2 S1 26.62(9) . .
Na10 Na2 S1 125.30(9) 4_565 .
Na10 Na2 S1 125.30(9) . .
F1 Na2 Na9 109.51(12) . .
O9 Na2 Na9 87.02(13) . .
O3 Na2 Na9 43.11(9) 3_656 .
O3 Na2 Na9 97.68(12) 2_656 .
F2 Na2 Na9 43.34(8) . .
O16 Na2 Na9 165.95(13) 4_565 .
O16 Na2 Na9 125.71(9) . .
O5 Na2 Na9 43.47(8) . .
Na10 Na2 Na9 88.70(8) 4_565 .
Na10 Na2 Na9 60.61(6) . .
S1 Na2 Na9 65.13(6) . .
F3 Na3 F4 178.02(18) . 1_455
F3 Na3 O13 105.61(10) . 3_656
F4 Na3 O13 74.36(10) 1_455 3_656
F3 Na3 O13 105.61(10) . 2_656
F4 Na3 O13 74.36(10) 1_455 2_656
O13 Na3 O13 148.7(2) 3_656 2_656
F3 Na3 O5 76.15(16) . 1_556
F4 Na3 O5 105.83(16) 1_455 1_556
O13 Na3 O5 94.73(11) 3_656 1_556
O13 Na3 O5 94.73(11) 2_656 1_556
F3 Na3 O8 97.44(16) . .
F4 Na3 O8 80.58(16) 1_455 .
O13 Na3 O8 86.94(11) 3_656 .
O13 Na3 O8 86.94(11) 2_656 .
O5 Na3 O8 173.59(17) 1_556 .
F3 Na3 Na13 129.07(11) . 1_455
F4 Na3 Na13 49.42(9) 1_455 1_455
O13 Na3 Na13 48.82(10) 3_656 1_455
O13 Na3 Na13 107.28(13) 2_656 1_455
O5 Na3 Na13 136.95(10) 1_556 1_455
O8 Na3 Na13 47.64(9) . 1_455
F3 Na3 Na13 129.07(11) . 4_465
F4 Na3 Na13 49.42(9) 1_455 4_465
O13 Na3 Na13 107.28(13) 3_656 4_465
O13 Na3 Na13 48.82(10) 2_656 4_465
O5 Na3 Na13 136.95(10) 1_556 4_465
O8 Na3 Na13 47.64(9) . 4_465
Na13 Na3 Na13 59.48(8) 1_455 4_465
F3 Na3 Na9 46.39(9) . 4_566
F4 Na3 Na9 135.10(11) 1_455 4_566
O13 Na3 Na9 130.37(13) 3_656 4_566
O13 Na3 Na9 75.17(10) 2_656 4_566
O5 Na3 Na9 45.53(9) 1_556 4_566
O8 Na3 Na9 129.51(11) . 4_566
Na13 Na3 Na9 175.44(9) 1_455 4_566
Na13 Na3 Na9 122.09(5) 4_465 4_566
F3 Na3 Na9 46.39(9) . 1_556
F4 Na3 Na9 135.10(11) 1_455 1_556
O13 Na3 Na9 75.17(10) 3_656 1_556
O13 Na3 Na9 130.37(13) 2_656 1_556
O5 Na3 Na9 45.53(9) 1_556 1_556
O8 Na3 Na9 129.51(11) . 1_556
Na13 Na3 Na9 122.09(5) 1_455 1_556
Na13 Na3 Na9 175.44(9) 4_465 1_556
Na9 Na3 Na9 55.97(8) 4_566 1_556
F3 Na3 Na7 140.67(9) . 1_556
F4 Na3 Na7 40.52(6) 1_455 1_556
O13 Na3 Na7 45.99(9) 3_656 1_556
O13 Na3 Na7 107.00(12) 2_656 1_556
O5 Na3 Na7 79.83(10) 1_556 1_556
O8 Na3 Na7 105.62(11) . 1_556
Na13 Na3 Na7 58.72(5) 1_455 1_556
Na13 Na3 Na7 89.38(7) 4_465 1_556
Na9 Na3 Na7 124.65(8) 4_566 1_556
Na9 Na3 Na7 95.02(6) 1_556 1_556
F3 Na3 Na7 140.67(9) . 2_556
F4 Na3 Na7 40.52(6) 1_455 2_556
O13 Na3 Na7 107.00(11) 3_656 2_556
O13 Na3 Na7 45.99(9) 2_656 2_556
O5 Na3 Na7 79.83(10) 1_556 2_556
O8 Na3 Na7 105.62(11) . 2_556
Na13 Na3 Na7 89.38(7) 1_455 2_556
Na13 Na3 Na7 58.72(5) 4_465 2_556
Na9 Na3 Na7 95.02(6) 4_566 2_556
Na9 Na3 Na7 124.65(8) 1_556 2_556
Na7 Na3 Na7 61.67(4) 1_556 2_556
F5 Na4 F1 169.48(18) . .
F5 Na4 O6 95.86(18) . .
F1 Na4 O6 73.63(16) . .
F5 Na4 O16 91.77(12) . 2_656
F1 Na4 O16 91.44(12) . 2_656
O6 Na4 O16 107.44(11) . 2_656
F5 Na4 O16 91.77(12) . 3_656
F1 Na4 O16 91.44(12) . 3_656
O6 Na4 O16 107.44(11) . 3_656
O16 Na4 O16 144.4(2) 2_656 3_656
F5 Na4 O11 120.82(19) . .
F1 Na4 O11 69.70(17) . .
O6 Na4 O11 143.3(2) . .
O16 Na4 O11 73.90(11) 2_656 .
O16 Na4 O11 73.90(11) 3_656 .
F5 Na4 Na1 140.08(8) . .
F1 Na4 Na1 46.32(7) . .
O6 Na4 Na1 105.52(12) . .
O16 Na4 Na1 112.58(13) 2_656 .
O16 Na4 Na1 49.98(10) 3_656 .
O11 Na4 Na1 46.25(9) . .
F5 Na4 Na1 140.08(8) . 2_656
F1 Na4 Na1 46.32(7) . 2_656
O6 Na4 Na1 105.52(12) . 2_656
O16 Na4 Na1 49.98(10) 2_656 2_656
O16 Na4 Na1 112.58(13) 3_656 2_656
O11 Na4 Na1 46.25(9) . 2_656
Na1 Na4 Na1 65.28(5) . 2_656
F5 Na4 Na12 45.48(8) . 4_565
F1 Na4 Na12 141.72(10) . 4_565
O6 Na4 Na12 126.34(13) . 4_565
O16 Na4 Na12 53.25(11) 2_656 4_565
O16 Na4 Na12 108.83(13) 3_656 4_565
O11 Na4 Na12 84.80(13) . 4_565
Na1 Na4 Na12 128.06(9) . 4_565
Na1 Na4 Na12 95.43(6) 2_656 4_565
F5 Na4 Na12 45.48(8) . .
F1 Na4 Na12 141.72(10) . .
O6 Na4 Na12 126.34(13) . .
O16 Na4 Na12 108.83(13) 2_656 .
O16 Na4 Na12 53.25(11) 3_656 .
O11 Na4 Na12 84.80(13) . .
Na1 Na4 Na12 95.43(6) . .
Na1 Na4 Na12 128.06(9) 2_656 .
Na12 Na4 Na12 57.86(8) 4_565 .
F5 Na4 S3 96.93(13) . .
F1 Na4 S3 93.58(12) . .
O6 Na4 S3 167.21(16) . .
O16 Na4 S3 72.18(10) 2_656 .
O16 Na4 S3 72.18(10) 3_656 .
O11 Na4 S3 23.89(13) . .
Na1 Na4 S3 64.04(5) . .
Na1 Na4 S3 64.04(5) 2_656 .
Na12 Na4 S3 64.19(6) 4_565 .
Na12 Na4 S3 64.19(6) . .
F5 Na4 Na10 125.76(12) . .
F1 Na4 Na10 45.99(8) . .
O6 Na4 Na10 44.39(10) . .
O16 Na4 Na10 129.34(13) 2_656 .
O16 Na4 Na10 74.39(11) 3_656 .
O11 Na4 Na10 105.43(14) . .
Na1 Na4 Na10 61.64(5) . .
Na1 Na4 Na10 92.09(7) 2_656 .
Na12 Na4 Na10 169.76(10) 4_565 .
Na12 Na4 Na10 121.68(5) . .
S3 Na4 Na10 125.67(8) . .
F6 Na5 O1 84.18(10) . 2_656
F6 Na5 O1 84.18(10) . 3_656
O1 Na5 O1 150.16(19) 2_656 3_656
F6 Na5 F4 78.56(15) . .
O1 Na5 F4 75.40(10) 2_656 .
O1 Na5 F4 75.40(10) 3_656 .
F6 Na5 O7 74.21(16) . .
O1 Na5 O7 101.54(10) 2_656 .
O1 Na5 O7 101.54(10) 3_656 .
F4 Na5 O7 152.77(18) . .
F6 Na5 O14 171.40(19) . 1_556
O1 Na5 O14 97.80(10) 2_656 1_556
O1 Na5 O14 97.80(10) 3_656 1_556
F4 Na5 O14 110.04(17) . 1_556
O7 Na5 O14 97.20(18) . 1_556
F6 Na5 Na13 46.33(8) . 4_565
O1 Na5 Na13 47.58(9) 2_656 4_565
O1 Na5 Na13 106.60(11) 3_656 4_565
F4 Na5 Na13 49.29(8) . 4_565
O7 Na5 Na13 108.54(12) . 4_565
O14 Na5 Na13 139.58(10) 1_556 4_565
F6 Na5 Na13 46.33(8) . .
O1 Na5 Na13 106.60(11) 2_656 .
O1 Na5 Na13 47.58(9) 3_656 .
F4 Na5 Na13 49.29(8) . .
O7 Na5 Na13 108.54(12) . .
O14 Na5 Na13 139.58(10) 1_556 .
Na13 Na5 Na13 59.58(8) 4_565 .
F6 Na5 Na7 104.93(11) . 2_656
O1 Na5 Na7 47.89(9) 2_656 2_656
O1 Na5 Na7 109.75(12) 3_656 2_656
F4 Na5 Na7 41.76(6) . 2_656
O7 Na5 Na7 148.50(3) . 2_656
O14 Na5 Na7 82.35(11) 1_556 2_656
Na13 Na5 Na7 59.41(5) 4_565 2_656
Na13 Na5 Na7 90.55(7) . 2_656
F6 Na5 Na7 104.93(11) . 1_656
O1 Na5 Na7 109.75(12) 2_656 1_656
O1 Na5 Na7 47.89(9) 3_656 1_656
F4 Na5 Na7 41.76(6) . 1_656
O7 Na5 Na7 148.50(3) . 1_656
O14 Na5 Na7 82.35(11) 1_556 1_656
Na13 Na5 Na7 90.55(7) 4_565 1_656
Na13 Na5 Na7 59.41(5) . 1_656
Na7 Na5 Na7 62.91(5) 2_656 1_656
F6 Na5 Na12 45.39(8) . .
O1 Na5 Na12 120.93(12) 2_656 .
O1 Na5 Na12 66.05(10) 3_656 .
F4 Na5 Na12 112.30(11) . .
O7 Na5 Na12 45.53(9) . .
O14 Na5 Na12 127.97(12) 1_556 .
Na13 Na5 Na12 91.71(7) 4_565 .
Na13 Na5 Na12 63.69(6) . .
Na7 Na5 Na12 149.29(9) 2_656 .
Na7 Na5 Na12 111.28(5) 1_656 .
F6 Na5 Na12 45.39(8) . 4_565
O1 Na5 Na12 66.05(10) 2_656 4_565
O1 Na5 Na12 120.93(12) 3_656 4_565
F4 Na5 Na12 112.30(11) . 4_565
O7 Na5 Na12 45.53(9) . 4_565
O14 Na5 Na12 127.97(12) 1_556 4_565
Na13 Na5 Na12 63.69(6) 4_565 4_565
Na13 Na5 Na12 91.71(7) . 4_565
Na7 Na5 Na12 111.28(5) 2_656 4_565
Na7 Na5 Na12 149.29(9) 1_656 4_565
Na12 Na5 Na12 56.84(8) . 4_565
F2 Na6 O2 83.55(11) 1_556 3_656
F2 Na6 O2 83.55(11) 1_556 2_656
O2 Na6 O2 146.3(2) 3_656 2_656
F2 Na6 O10 101.37(18) 1_556 .
O2 Na6 O10 106.51(10) 3_656 .
O2 Na6 O10 106.51(10) 2_656 .
F2 Na6 O17 167.2(2) 1_556 .
O2 Na6 O17 99.71(11) 3_656 .
O2 Na6 O17 99.71(11) 2_656 .
O10 Na6 O17 65.85(19) . .
F2 Na6 F3 76.19(15) 1_556 .
O2 Na6 F3 73.36(10) 3_656 .
O2 Na6 F3 73.36(10) 2_656 .
O10 Na6 F3 177.56(18) . .
O17 Na6 F3 116.60(19) . .
F2 Na6 O18 141.84(19) 1_556 .
O2 Na6 O18 85.59(12) 3_656 .
O2 Na6 O18 85.59(12) 2_656 .
O10 Na6 O18 116.79(19) . .
O17 Na6 O18 50.95(18) . .
F3 Na6 O18 65.65(15) . .
F2 Na6 Na9 45.88(9) 1_556 1_556
O2 Na6 Na9 46.97(9) 3_656 1_556
O2 Na6 Na9 104.02(12) 2_656 1_556
O10 Na6 Na9 131.13(13) . 1_556
O17 Na6 Na9 142.79(11) . 1_556
F3 Na6 Na9 47.01(8) . 1_556
O18 Na6 Na9 102.66(13) . 1_556
F2 Na6 Na9 45.88(9) 1_556 4_566
O2 Na6 Na9 104.02(12) 3_656 4_566
O2 Na6 Na9 46.97(9) 2_656 4_566
O10 Na6 Na9 131.13(13) . 4_566
O17 Na6 Na9 142.79(11) . 4_566
F3 Na6 Na9 47.01(8) . 4_566
O18 Na6 Na9 102.66(13) . 4_566
Na9 Na6 Na9 57.77(8) 1_556 4_566
F2 Na6 Na11 105.52(12) 1_556 .
O2 Na6 Na11 46.42(10) 3_656 .
O2 Na6 Na11 108.54(13) 2_656 .
O10 Na6 Na11 137.61(11) . .
O17 Na6 Na11 85.28(14) . .
F3 Na6 Na11 43.95(7) . .
O18 Na6 Na11 44.83(9) . .
Na9 Na6 Na11 60.23(6) 1_556 .
Na9 Na6 Na11 90.68(8) 4_566 .
F2 Na6 Na11 105.52(12) 1_556 4_565
O2 Na6 Na11 108.54(13) 3_656 4_565
O2 Na6 Na11 46.42(10) 2_656 4_565
O10 Na6 Na11 137.61(11) . 4_565
O17 Na6 Na11 85.28(13) . 4_565
F3 Na6 Na11 43.95(7) . 4_565
O18 Na6 Na11 44.83(9) . 4_565
Na9 Na6 Na11 90.68(8) 1_556 4_565
Na9 Na6 Na11 60.23(6) 4_566 4_565
Na11 Na6 Na11 63.50(9) . 4_565
F2 Na6 S5 168.03(16) 1_556 .
O2 Na6 S5 93.12(11) 3_656 .
O2 Na6 S5 93.12(11) 2_656 .
O10 Na6 S5 90.60(14) . .
O17 Na6 S5 24.75(14) . .
F3 Na6 S5 91.84(11) . .
O18 Na6 S5 26.19(12) . .
Na9 Na6 S5 124.81(8) 1_556 .
Na9 Na6 S5 124.81(8) 4_566 .
Na11 Na6 S5 64.59(6) . .
Na11 Na6 S5 64.59(6) 4_565 .
F4 Na7 F4 180.0(2) 3_656 1_454
F4 Na7 O13 105.78(12) 3_656 3_655
F4 Na7 O13 74.22(12) 1_454 3_655
F4 Na7 O13 74.22(12) 3_656 1_455
F4 Na7 O13 105.78(12) 1_454 1_455
O13 Na7 O13 180.00(13) 3_655 1_455
F4 Na7 O1 75.89(11) 3_656 .
F4 Na7 O1 104.11(11) 1_454 .
O13 Na7 O1 92.95(12) 3_655 .
O13 Na7 O1 87.05(12) 1_455 .
F4 Na7 O1 104.11(11) 3_656 3
F4 Na7 O1 75.89(11) 1_454 3
O13 Na7 O1 87.05(12) 3_655 3
O13 Na7 O1 92.95(12) 1_455 3
O1 Na7 O1 180.0(2) . 3
F4 Na7 Na13 48.73(8) 3_656 3_656
F4 Na7 Na13 131.27(8) 1_454 3_656
O13 Na7 Na13 132.10(9) 3_655 3_656
O13 Na7 Na13 47.90(9) 1_455 3_656
O1 Na7 Na13 46.52(8) . 3_656
O1 Na7 Na13 133.48(8) 3 3_656
F4 Na7 Na13 131.27(8) 3_656 1_454
F4 Na7 Na13 48.73(8) 1_454 1_454
O13 Na7 Na13 47.90(9) 3_655 1_454
O13 Na7 Na13 132.10(9) 1_455 1_454
O1 Na7 Na13 133.48(8) . 1_454
O1 Na7 Na13 46.52(8) 3 1_454
Na13 Na7 Na13 180.00(9) 3_656 1_454
F4 Na7 Na5 134.62(10) 3_656 1_454
F4 Na7 Na5 45.38(10) 1_454 1_454
O13 Na7 Na5 104.43(10) 3_655 1_454
O13 Na7 Na5 75.57(10) 1_455 1_454
O1 Na7 Na5 134.99(8) . 1_454
O1 Na7 Na5 45.01(8) 3 1_454
Na13 Na7 Na5 122.06(5) 3_656 1_454
Na13 Na7 Na5 57.94(5) 1_454 1_454
F4 Na7 Na5 45.38(10) 3_656 3_656
F4 Na7 Na5 134.62(10) 1_454 3_656
O13 Na7 Na5 75.57(10) 3_655 3_656
O13 Na7 Na5 104.43(10) 1_455 3_656
O1 Na7 Na5 45.01(8) . 3_656
O1 Na7 Na5 134.99(8) 3 3_656
Na13 Na7 Na5 57.94(5) 3_656 3_656
Na13 Na7 Na5 122.06(5) 1_454 3_656
Na5 Na7 Na5 180.0 1_454 3_656
F4 Na7 Na3 137.82(10) 3_656 1_554
F4 Na7 Na3 42.18(10) 1_454 1_554
O13 Na7 Na3 44.21(9) 3_655 1_554
O13 Na7 Na3 135.79(9) 1_455 1_554
O1 Na7 Na3 77.26(9) . 1_554
O1 Na7 Na3 102.74(9) 3 1_554
Na13 Na7 Na3 122.57(5) 3_656 1_554
Na13 Na7 Na3 57.43(5) 1_454 1_554
Na5 Na7 Na3 86.87(5) 1_454 1_554
Na5 Na7 Na3 93.13(5) 3_656 1_554
F4 Na7 Na3 42.18(10) 3_656 3_556
F4 Na7 Na3 137.82(10) 1_454 3_556
O13 Na7 Na3 135.79(9) 3_655 3_556
O13 Na7 Na3 44.21(9) 1_455 3_556
O1 Na7 Na3 102.74(9) . 3_556
O1 Na7 Na3 77.26(9) 3 3_556
Na13 Na7 Na3 57.43(5) 3_656 3_556
Na13 Na7 Na3 122.57(5) 1_454 3_556
Na5 Na7 Na3 93.13(5) 1_454 3_556
Na5 Na7 Na3 86.87(5) 3_656 3_556
Na3 Na7 Na3 180.00(6) 1_554 3_556
F6 Na8 O4 82.41(10) . 3_656
F6 Na8 O4 82.41(10) . 2_656
O4 Na8 O4 154.27(19) 3_656 2_656
F6 Na8 O15 147.5(2) . .
O4 Na8 O15 90.87(11) 3_656 .
O4 Na8 O15 90.87(11) 2_656 .
F6 Na8 O12 118.77(18) . 1_655
O4 Na8 O12 102.75(10) 3_656 1_655
O4 Na8 O12 102.75(10) 2_656 1_655
O15 Na8 O12 93.69(19) . 1_655
F6 Na8 F5 75.44(14) . .
O4 Na8 F5 78.07(10) 3_656 .
O4 Na8 F5 78.07(10) 2_656 .
O15 Na8 F5 72.10(17) . .
O12 Na8 F5 165.79(17) 1_655 .
F6 Na8 Na11 106.20(11) . 3_656
O4 Na8 Na11 50.32(10) 3_656 3_656
O4 Na8 Na11 115.44(13) 2_656 3_656
O15 Na8 Na11 48.79(10) . 3_656
O12 Na8 Na11 123.85(11) 1_655 3_656
F5 Na8 Na11 46.12(7) . 3_656
F6 Na8 Na11 106.20(11) . 2_656
O4 Na8 Na11 115.44(13) 3_656 2_656
O4 Na8 Na11 50.32(10) 2_656 2_656
O15 Na8 Na11 48.79(10) . 2_656
O12 Na8 Na11 123.85(11) 1_655 2_656
F5 Na8 Na11 46.12(7) . 2_656
Na11 Na8 Na11 66.43(9) 3_656 2_656
F6 Na8 Na12 47.13(8) . .
O4 Na8 Na12 48.28(9) 3_656 .
O4 Na8 Na12 106.89(11) 2_656 .
O15 Na8 Na12 106.36(14) . .
O12 Na8 Na12 143.60(9) 1_655 .
F5 Na8 Na12 45.71(8) . .
Na11 Na8 Na12 59.45(6) 3_656 .
Na11 Na8 Na12 91.65(8) 2_656 .
F6 Na8 Na12 47.13(8) . 4_565
O4 Na8 Na12 106.89(11) 3_656 4_565
O4 Na8 Na12 48.28(9) 2_656 4_565
O15 Na8 Na12 106.36(14) . 4_565
O12 Na8 Na12 143.60(9) 1_655 4_565
F5 Na8 Na12 45.71(8) . 4_565
Na11 Na8 Na12 91.65(8) 3_656 4_565
Na11 Na8 Na12 59.45(6) 2_656 4_565
Na12 Na8 Na12 58.72(8) . 4_565
F6 Na8 S4 94.56(13) . 1_655
O4 Na8 S4 100.90(11) 3_656 1_655
O4 Na8 S4 100.90(11) 2_656 1_655
O15 Na8 S4 117.90(15) . 1_655
O12 Na8 S4 24.21(11) 1_655 1_655
F5 Na8 S4 170.00(13) . 1_655
Na11 Na8 S4 139.82(6) 3_656 1_655
Na11 Na8 S4 139.82(6) 2_656 1_655
Na12 Na8 S4 126.66(8) . 1_655
Na12 Na8 S4 126.66(8) 4_565 1_655
F6 Na8 Na13 42.90(8) . 4_565
O4 Na8 Na13 116.64(12) 3_656 4_565
O4 Na8 Na13 62.30(10) 2_656 4_565
O15 Na8 Na13 152.03(4) . 4_565
O12 Na8 Na13 85.39(12) 1_655 4_565
F5 Na8 Na13 107.09(10) . 4_565
Na11 Na8 Na13 148.28(9) 3_656 4_565
Na11 Na8 Na13 109.72(6) 2_656 4_565
Na12 Na8 Na13 90.02(7) . 4_565
Na12 Na8 Na13 62.68(6) 4_565 4_565
S4 Na8 Na13 64.27(6) 1_655 4_565
O3 Na9 F2 76.75(14) 3_656 .
O3 Na9 O2 104.60(14) 3_656 3_655
F2 Na9 O2 82.38(14) . 3_655
O3 Na9 O5 94.84(15) 3_656 .
F2 Na9 O5 86.06(13) . .
O2 Na9 O5 154.36(15) 3_655 .
O3 Na9 F3 156.14(15) 3_656 1_554
F2 Na9 F3 80.35(13) . 1_554
O2 Na9 F3 78.67(13) 3_655 1_554
O5 Na9 F3 76.87(13) . 1_554
O3 Na9 O14 91.46(15) 3_656 3_655
F2 Na9 O14 167.78(15) . 3_655
O2 Na9 O14 97.77(15) 3_655 3_655
O5 Na9 O14 98.29(14) . 3_655
F3 Na9 O14 111.72(14) 1_554 3_655
O3 Na9 Na9 108.24(10) 3_656 4_565
F2 Na9 Na9 47.71(8) . 4_565
O2 Na9 Na9 107.76(10) 3_655 4_565
O5 Na9 Na9 49.15(8) . 4_565
F3 Na9 Na9 49.62(7) 1_554 4_565
O14 Na9 Na9 141.94(10) 3_655 4_565
O3 Na9 Na6 110.46(12) 3_656 1_554
F2 Na9 Na6 44.04(11) . 1_554
O2 Na9 Na6 47.41(10) 3_655 1_554
O5 Na9 Na6 110.15(10) . 1_554
F3 Na9 Na6 54.16(11) 1_554 1_554
O14 Na9 Na6 141.70(13) 3_655 1_554
Na9 Na9 Na6 61.11(4) 4_565 1_554
O3 Na9 Na11 149.60(12) 3_656 1_554
F2 Na9 Na11 104.49(12) . 1_554
O2 Na9 Na11 46.87(10) 3_655 1_554
O5 Na9 Na11 115.55(13) . 1_554
F3 Na9 Na11 44.79(7) 1_554 1_554
O14 Na9 Na11 84.02(12) 3_655 1_554
Na9 Na9 Na11 93.12(5) 4_565 1_554
Na6 Na9 Na11 61.02(6) 1_554 1_554
O3 Na9 Na10 46.27(9) 3_656 .
F2 Na9 Na10 43.84(8) . .
O2 Na9 Na10 69.54(10) 3_655 .
O5 Na9 Na10 115.85(13) . .
F3 Na9 Na10 117.28(11) 1_554 .
O14 Na9 Na10 124.77(12) 3_655 .
Na9 Na9 Na10 91.02(5) 4_565 .
Na6 Na9 Na10 64.62(7) 1_554 .
Na11 Na9 Na10 114.17(7) 1_554 .
O3 Na9 Na3 142.67(12) 3_656 1_554
F2 Na9 Na3 108.88(9) . 1_554
O2 Na9 Na3 112.71(12) 3_655 1_554
O5 Na9 Na3 50.34(13) . 1_554
F3 Na9 Na3 42.34(10) 1_554 1_554
O14 Na9 Na3 82.42(10) 3_655 1_554
Na9 Na9 Na3 62.01(4) 4_565 1_554
Na6 Na9 Na3 96.15(7) 1_554 1_554
Na11 Na9 Na3 66.58(6) 1_554 1_554
Na10 Na9 Na3 152.71(7) . 1_554
O3 Na9 S6 115.48(11) 3_656 3_655
F2 Na9 S6 167.57(12) . 3_655
O2 Na9 S6 91.89(11) 3_655 3_655
O5 Na9 S6 94.70(12) . 3_655
F3 Na9 S6 87.73(9) 1_554 3_655
O14 Na9 S6 24.03(10) 3_655 3_655
Na9 Na9 S6 125.18(4) 4_565 3_655
Na6 Na9 S6 124.98(7) 1_554 3_655
Na11 Na9 S6 64.01(5) 1_554 3_655
Na10 Na9 S6 143.41(7) . 3_655
Na3 Na9 S6 63.18(4) 1_554 3_655
F2 Na10 O6 84.11(14) . .
F2 Na10 O3 75.24(13) . 3_656
O6 Na10 O3 153.04(15) . 3_656
F2 Na10 F1 78.59(13) . .
O6 Na10 F1 71.92(13) . .
O3 Na10 F1 86.95(13) 3_656 .
F2 Na10 O17 175.25(17) . 3_656
O6 Na10 O17 97.54(17) . 3_656
O3 Na10 O17 104.45(18) 3_656 3_656
F1 Na10 O17 106.15(16) . 3_656
F2 Na10 O10 109.13(15) . 3_656
O6 Na10 O10 108.56(15) . 3_656
O3 Na10 O10 94.65(16) 3_656 3_656
F1 Na10 O10 172.26(15) . 3_656
O17 Na10 O10 66.12(17) 3_656 3_656
F2 Na10 Na2 52.68(11) . .
O6 Na10 Na2 104.24(11) . .
O3 Na10 Na2 49.23(10) 3_656 .
F1 Na10 Na2 44.36(11) . .
O17 Na10 Na2 130.69(18) 3_656 .
O10 Na10 Na2 140.30(14) 3_656 .
F2 Na10 Na10 45.28(8) . 4_565
O6 Na10 Na10 47.32(9) . 4_565
O3 Na10 Na10 106.02(10) 3_656 4_565
F1 Na10 Na10 48.74(7) . 4_565
O17 Na10 Na10 138.37(11) 3_656 4_565
O10 Na10 Na10 137.28(9) 3_656 4_565
Na2 Na10 Na10 59.59(4) . 4_565
F2 Na10 Na9 44.25(8) . .
O6 Na10 Na9 125.43(13) . .
O3 Na10 Na9 43.97(9) 3_656 .
F1 Na10 Na9 105.70(11) . .
O17 Na10 Na9 132.57(13) 3_656 .
O10 Na10 Na9 80.47(13) 3_656 .
Na2 Na10 Na9 62.29(7) . .
Na10 Na10 Na9 88.98(5) 4_565 .
F2 Na10 S3 97.70(10) . 3_656
O6 Na10 S3 161.84(13) . 3_656
O3 Na10 S3 22.47(9) 3_656 3_656
F1 Na10 S3 90.65(9) . 3_656
O17 Na10 S3 82.13(16) 3_656 3_656
O10 Na10 S3 88.01(12) 3_656 3_656
Na2 Na10 S3 64.08(4) . 3_656
Na10 Na10 S3 123.65(4) 4_565 3_656
Na9 Na10 S3 63.30(5) . 3_656
F2 Na10 Na1 113.62(12) . .
O6 Na10 Na1 100.49(13) . .
O3 Na10 Na1 73.05(9) 3_656 .
F1 Na10 Na1 43.40(6) . .
O17 Na10 Na1 70.53(16) 3_656 .
O10 Na10 Na1 130.02(11) 3_656 .
Na2 Na10 Na1 62.36(6) . .
Na10 Na10 Na1 92.11(3) 4_565 .
Na9 Na10 Na1 114.05(6) . .
S3 Na10 Na1 62.15(4) 3_656 .
F2 Na10 Na4 106.57(10) . .
O6 Na10 Na4 44.36(13) . .
O3 Na10 Na4 126.06(12) 3_656 .
F1 Na10 Na4 43.74(10) . .
O17 Na10 Na4 77.53(11) 3_656 .
O10 Na10 Na4 131.31(14) 3_656 .
Na2 Na10 Na4 88.05(8) . .
Na10 Na10 Na4 61.69(4) 4_565 .
Na9 Na10 Na4 146.81(8) . .
S3 Na10 Na4 118.74(7) 3_656 .
Na1 Na10 Na4 56.60(5) . .
F3 Na11 F5 177.85(16) . 3_656
F3 Na11 O2 80.01(13) . 3_656
F5 Na11 O2 98.27(14) 3_656 3_656
F3 Na11 O18 80.17(15) . .
F5 Na11 O18 98.86(15) 3_656 .
O2 Na11 O18 98.1(2) 3_656 .
F3 Na11 O15 104.86(14) . 3_656
F5 Na11 O15 76.45(13) 3_656 3_656
O2 Na11 O15 92.87(16) 3_656 3_656
O18 Na11 O15 168.6(2) . 3_656
F3 Na11 O4 101.19(14) . .
F5 Na11 O4 80.52(13) 3_656 .
O2 Na11 O4 178.73(14) 3_656 .
O18 Na11 O4 81.7(2) . .
O15 Na11 O4 87.25(15) 3_656 .
F3 Na11 Na12 133.29(11) . 3_656
F5 Na11 Na12 47.13(8) 3_656 3_656
O2 Na11 Na12 130.07(11) 3_656 3_656
O18 Na11 Na12 62.86(18) . 3_656
O15 Na11 Na12 107.49(13) 3_656 3_656
O4 Na11 Na12 48.74(8) . 3_656
F3 Na11 Na8 129.00(12) . 3_656
F5 Na11 Na8 53.14(11) 3_656 3_656
O2 Na11 Na8 132.85(12) 3_656 3_656
O18 Na11 Na8 120.6(2) . 3_656
O15 Na11 Na8 48.33(13) 3_656 3_656
O4 Na11 Na8 46.61(9) . 3_656
Na12 Na11 Na8 61.07(6) 3_656 3_656
F3 Na11 Na9 47.22(9) . 1_556
F5 Na11 Na9 132.17(11) 3_656 1_556
O2 Na11 Na9 46.14(9) 3_656 1_556
O18 Na11 Na9 114.61(19) . 1_556
O15 Na11 Na9 75.38(13) 3_656 1_556
O4 Na11 Na9 135.07(10) . 1_556
Na12 Na11 Na9 175.83(8) 3_656 1_556
Na8 Na11 Na9 122.40(7) 3_656 1_556
F3 Na11 Na6 53.25(11) . .
F5 Na11 Na6 124.61(12) 3_656 .
O2 Na11 Na6 46.13(10) 3_656 .
O18 Na11 Na6 59.0(2) . .
O15 Na11 Na6 132.22(14) 3_656 .
O4 Na11 Na6 134.35(11) . .
Na12 Na11 Na6 117.69(8) 3_656 .
Na8 Na11 Na6 177.75(8) 3_656 .
Na9 Na11 Na6 58.75(6) 1_556 .
F3 Na11 Na11 41.22(8) . 4_565
F5 Na11 Na11 138.60(8) 3_656 4_565
O2 Na11 Na11 103.11(10) 3_656 4_565
O18 Na11 Na11 43.55(11) . 4_565
O15 Na11 Na11 136.27(10) 3_656 4_565
O4 Na11 Na11 77.65(9) . 4_565
Na12 Na11 Na11 92.85(5) 3_656 4_565
Na8 Na11 Na11 123.22(4) 3_656 4_565
Na9 Na11 Na11 86.88(5) 1_556 4_565
Na6 Na11 Na11 58.25(4) . 4_565
F3 Na11 Na11 138.78(8) . 4
F5 Na11 Na11 41.40(8) 3_656 4
O2 Na11 Na11 76.89(10) 3_656 4
O18 Na11 Na11 136.45(11) . 4
O15 Na11 Na11 43.73(10) 3_656 4
O4 Na11 Na11 102.35(9) . 4
Na12 Na11 Na11 87.15(5) 3_656 4
Na8 Na11 Na11 56.78(4) 3_656 4
Na9 Na11 Na11 93.12(5) 1_556 4
Na6 Na11 Na11 121.75(4) . 4
Na11 Na11 Na11 180.00(12) 4_565 4
F5 Na12 F6 78.71(12) . .
F5 Na12 O7 85.50(14) . .
F6 Na12 O7 74.57(14) . .
F5 Na12 O9 166.91(16) . 3_656
F6 Na12 O9 114.38(14) . 3_656
O7 Na12 O9 97.82(15) . 3_656
F5 Na12 O4 81.26(13) . 3_656
F6 Na12 O4 78.77(12) . 3_656
O7 Na12 O4 152.08(15) . 3_656
O9 Na12 O4 100.61(15) 3_656 3_656
F5 Na12 O16 84.91(14) . 3_656
F6 Na12 O16 152.84(13) . 3_656
O7 Na12 O16 82.73(16) . 3_656
O9 Na12 O16 82.98(15) 3_656 3_656
O4 Na12 O16 120.14(13) 3_656 3_656
F5 Na12 O18 83.66(13) . 3_656
F6 Na12 O18 147.08(14) . 3_656
O7 Na12 O18 131.63(19) . 3_656
O9 Na12 O18 84.71(14) 3_656 3_656
O4 Na12 O18 71.19(14) 3_656 3_656
O16 Na12 O18 49.46(14) 3_656 3_656
F5 Na12 Na12 47.28(8) . 4_565
F6 Na12 Na12 48.04(7) . 4_565
O7 Na12 Na12 48.23(9) . 4_565
O9 Na12 Na12 141.77(10) 3_656 4_565
O4 Na12 Na12 106.46(9) 3_656 4_565
O16 Na12 Na12 105.29(9) 3_656 4_565
O18 Na12 Na12 129.30(11) 3_656 4_565
F5 Na12 Na11 46.79(8) . 3_656
F6 Na12 Na11 104.06(10) . 3_656
O7 Na12 Na11 129.88(15) . 3_656
O9 Na12 Na11 125.35(12) 3_656 3_656
O4 Na12 Na11 50.04(9) 3_656 3_656
O16 Na12 Na11 79.18(10) 3_656 3_656
O18 Na12 Na11 45.45(10) 3_656 3_656
Na12 Na12 Na11 92.85(5) 4_565 3_656
F5 Na12 Na8 52.21(11) . .
F6 Na12 Na8 44.94(9) . .
O7 Na12 Na8 107.15(10) . .
O9 Na12 Na8 137.02(14) 3_656 .
O4 Na12 Na8 45.94(9) 3_656 .
O16 Na12 Na8 133.66(11) 3_656 .
O18 Na12 Na8 102.65(12) 3_656 .
Na12 Na12 Na8 60.64(4) 4_565 .
Na11 Na12 Na8 59.48(6) 3_656 .
F5 Na12 Na4 44.79(11) . .
F6 Na12 Na4 108.70(9) . .
O7 Na12 Na4 63.73(15) . .
O9 Na12 Na4 125.89(14) 3_656 .
O4 Na12 Na4 118.90(11) 3_656 .
O16 Na12 Na4 46.30(9) 3_656 .
O18 Na12 Na4 75.81(12) 3_656 .
Na12 Na12 Na4 61.07(4) 4_565 .
Na11 Na12 Na4 70.09(7) 3_656 .
Na8 Na12 Na4 96.71(7) . .
F5 Na12 Na5 108.31(9) . .
F6 Na12 Na5 44.06(9) . .
O7 Na12 Na5 47.31(15) . .
O9 Na12 Na5 82.83(10) 3_656 .
O4 Na12 Na5 114.74(11) 3_656 .
O16 Na12 Na5 124.91(11) 3_656 .
O18 Na12 Na5 167.02(12) 3_656 .
Na12 Na12 Na5 61.58(4) 4_565 .
Na11 Na12 Na5 147.33(8) 3_656 .
Na8 Na12 Na5 88.99(7) . .
Na4 Na12 Na5 108.87(7) . .
F6 Na13 O1 84.59(13) . 3_656
F6 Na13 O8 81.93(14) . 1_655
O1 Na13 O8 154.57(14) 3_656 1_655
F6 Na13 O13 148.75(14) . 3_756
O1 Na13 O13 90.43(14) 3_656 3_756
O8 Na13 O13 90.03(16) 1_655 3_756
F6 Na13 F4 77.76(12) . .
O1 Na13 F4 74.43(12) 3_656 .
O8 Na13 F4 81.68(13) 1_655 .
O13 Na13 F4 71.20(13) 3_756 .
F6 Na13 O12 116.92(14) . 3_656
O1 Na13 O12 104.77(15) 3_656 3_656
O8 Na13 O12 100.55(14) 1_655 3_656
O13 Na13 O12 94.19(15) 3_756 3_656
F4 Na13 O12 165.29(15) . 3_656
F6 Na13 Na13 46.69(8) . 4_565
O1 Na13 Na13 107.29(9) 3_656 4_565
O8 Na13 Na13 48.64(8) 1_655 4_565
O13 Na13 Na13 106.82(10) 3_756 4_565
F4 Na13 Na13 49.43(7) . 4_565
O12 Na13 Na13 141.16(10) 3_656 4_565
F6 Na13 Na5 46.75(9) . .
O1 Na13 Na5 47.65(9) 3_656 .
O8 Na13 Na5 108.82(10) 1_655 .
O13 Na13 Na5 109.75(11) 3_756 .
F4 Na13 Na5 47.82(10) . .
O12 Na13 Na5 141.52(14) 3_656 .
Na13 Na13 Na5 60.21(4) 4_565 .
F6 Na13 Na3 106.45(9) . 1_655
O1 Na13 Na3 112.07(11) 3_656 1_655
O8 Na13 Na3 52.51(13) 1_655 1_655
O13 Na13 Na3 47.58(10) 3_756 1_655
F4 Na13 Na3 45.90(10) . 1_655
O12 Na13 Na3 124.75(14) 3_656 1_655
Na13 Na13 Na3 60.26(4) 4_565 1_655
Na5 Na13 Na3 93.19(7) . 1_655
F6 Na13 Na7 108.53(10) . 1_656
O1 Na13 Na7 49.64(9) 3_656 1_656
O8 Na13 Na7 115.49(13) 1_655 1_656
O13 Na13 Na7 48.64(9) 3_756 1_656
F4 Na13 Na7 43.44(6) . 1_656
O12 Na13 Na7 124.93(11) 3_656 1_656
Na13 Na13 Na7 92.83(3) 4_565 1_656
Na5 Na13 Na7 62.65(5) . 1_656
Na3 Na13 Na7 63.86(5) 1_655 1_656
F6 Na13 S4 93.08(9) . 3_656
O1 Na13 S4 103.28(10) 3_656 3_656
O8 Na13 S4 98.89(11) 1_655 3_656
O13 Na13 S4 118.04(11) 3_756 3_656
F4 Na13 S4 170.68(11) . 3_656
O12 Na13 S4 23.86(11) 3_656 3_656
Na13 Na13 S4 124.61(4) 4_565 3_656
Na5 Na13 S4 124.01(8) . 3_656
Na3 Na13 S4 140.71(8) 1_655 3_656
Na7 Na13 S4 141.13(6) 1_656 3_656
F6 Na13 Na8 42.55(9) . .
O1 Na13 Na8 119.13(12) 3_656 .
O8 Na13 Na8 61.39(13) 1_655 .
O13 Na13 Na8 150.05(12) 3_756 .
F4 Na13 Na8 110.06(9) . .
O12 Na13 Na8 83.39(10) 3_656 .
Na13 Na13 Na8 62.07(4) 4_565 .
Na5 Na13 Na8 89.28(7) . .
Na3 Na13 Na8 110.64(7) 1_655 .
Na7 Na13 Na8 149.98(7) 1_656 .
S4 Na13 Na8 62.81(4) 3_656 .
O5 S1 O1 109.68(17) . .
O5 S1 O1 109.68(17) . 4_565
O1 S1 O1 109.2(3) . 4_565
O5 S1 O9 109.7(3) . .
O1 S1 O9 109.25(18) . .
O1 S1 O9 109.25(18) 4_565 .
O5 S1 Na2 66.2(2) . .
O1 S1 Na2 124.55(14) . .
O1 S1 Na2 124.55(14) 4_565 .
O9 S1 Na2 43.6(2) . .
O5 S1 Na12 121.58(16) . 2_656
O1 S1 Na12 125.63(15) . 2_656
O1 S1 Na12 70.74(14) 4_565 2_656
O9 S1 Na12 38.60(9) . 2_656
Na2 S1 Na12 67.93(6) . 2_656
O5 S1 Na12 121.58(16) . 3_656
O1 S1 Na12 70.74(14) . 3_656
O1 S1 Na12 125.63(15) 4_565 3_656
O9 S1 Na12 38.60(9) . 3_656
Na2 S1 Na12 67.93(6) . 3_656
Na12 S1 Na12 68.06(7) 2_656 3_656
O10 S2 O6 109.8(3) 1_554 .
O10 S2 O2 110.17(18) 1_554 4_565
O6 S2 O2 108.74(18) . 4_565
O10 S2 O2 110.17(18) 1_554 .
O6 S2 O2 108.74(18) . .
O2 S2 O2 109.2(3) 4_565 .
O7 S3 O11 110.9(3) . .
O7 S3 O3 109.62(19) . 4_565
O11 S3 O3 108.4(2) . 4_565
O7 S3 O3 109.62(19) . .
O11 S3 O3 108.4(2) . .
O3 S3 O3 109.8(3) 4_565 .
O7 S3 Na4 66.8(2) . .
O11 S3 Na4 44.2(2) . .
O3 S3 Na4 124.17(15) 4_565 .
O3 S3 Na4 124.17(15) . .
O7 S3 Na10 145.52(6) . 3_656
O11 S3 Na10 79.3(2) . 3_656
O3 S3 Na10 97.04(15) 4_565 3_656
O3 S3 Na10 38.37(14) . 3_656
Na4 S3 Na10 115.56(6) . 3_656
O7 S3 Na10 145.52(6) . 2_656
O11 S3 Na10 79.3(2) . 2_656
O3 S3 Na10 38.37(14) 4_565 2_656
O3 S3 Na10 97.04(15) . 2_656
Na4 S3 Na10 115.56(6) . 2_656
Na10 S3 Na10 67.31(7) 3_656 2_656
O8 S4 O4 110.25(17) . 4_565
O8 S4 O4 110.25(17) . .
O4 S4 O4 110.0(3) 4_565 .
O8 S4 O12 109.1(3) . .
O4 S4 O12 108.59(18) 4_565 .
O4 S4 O12 108.59(18) . .
O8 S4 Na8 67.0(2) . 1_455
O4 S4 Na8 123.80(14) 4_565 1_455
O4 S4 Na8 123.80(15) . 1_455
O12 S4 Na8 42.2(2) . 1_455
O8 S4 Na13 124.63(16) . 3_656
O4 S4 Na13 122.74(15) 4_565 3_656
O4 S4 Na13 67.06(14) . 3_656
O12 S4 Na13 41.53(11) . 3_656
Na8 S4 Na13 71.01(5) 1_455 3_656
O8 S4 Na13 124.63(16) . 2_656
O4 S4 Na13 67.06(14) 4_565 2_656
O4 S4 Na13 122.74(15) . 2_656
O12 S4 Na13 41.53(11) . 2_656
Na8 S4 Na13 71.01(5) 1_455 2_656
Na13 S4 Na13 69.22(7) 3_656 2_656
O17 S5 O18 110.0(4) . .
O17 S5 O16 110.8(2) . .
O18 S5 O16 108.8(2) . .
O17 S5 O16 110.8(2) . 4_565
O18 S5 O16 108.8(2) . 4_565
O16 S5 O16 107.5(3) . 4_565
O17 S5 Na6 48.2(3) . .
O18 S5 Na6 61.8(3) . .
O16 S5 Na6 126.10(16) . .
O16 S5 Na6 126.10(16) 4_565 .
O17 S5 Na12 143.37(11) . 3_656
O18 S5 Na12 62.5(3) . 3_656
O16 S5 Na12 49.91(16) . 3_656
O16 S5 Na12 105.22(17) 4_565 3_656
Na6 S5 Na12 112.72(6) . 3_656
O17 S5 Na12 143.37(11) . 2_656
O18 S5 Na12 62.5(3) . 2_656
O16 S5 Na12 105.22(17) . 2_656
O16 S5 Na12 49.91(16) 4_565 2_656
Na6 S5 Na12 112.72(6) . 2_656
Na12 S5 Na12 68.40(7) 3_656 2_656
O13 S6 O13 110.2(3) 4_565 .
O13 S6 O15 110.16(18) 4_565 .
O13 S6 O15 110.16(18) . .
O13 S6 O14 108.65(18) 4_565 .
O13 S6 O14 108.65(18) . .
O15 S6 O14 109.0(3) . .
O13 S6 Na9 150.60(16) 4_565 3_655
O13 S6 Na9 85.76(16) . 3_655
O15 S6 Na9 85.49(18) . 3_655
O14 S6 Na9 41.95(10) . 3_655
O13 S6 Na9 85.76(16) 4_565 2_655
O13 S6 Na9 150.60(16) . 2_655
O15 S6 Na9 85.49(18) . 2_655
O14 S6 Na9 41.95(10) . 2_655
Na9 S6 Na9 70.37(7) 3_655 2_655
S1 O1 Na13 130.3(2) . 3_656
S1 O1 Na5 129.7(2) . 3_656
Na13 O1 Na5 84.76(13) 3_656 3_656
S1 O1 Na7 125.6(2) . .
Na13 O1 Na7 83.84(11) 3_656 .
Na5 O1 Na7 87.10(12) 3_656 .
S2 O2 Na9 128.9(2) . 3_655
S2 O2 Na6 127.9(2) . 3_656
Na9 O2 Na6 85.63(14) 3_655 3_656
S2 O2 Na11 126.0(2) . 3_656
Na9 O2 Na11 86.99(13) 3_655 3_656
Na6 O2 Na11 87.45(14) 3_656 3_656
S3 O3 Na9 135.4(2) . 3_656
S3 O3 Na10 119.2(2) . 3_656
Na9 O3 Na10 89.76(13) 3_656 3_656
S3 O3 Na2 124.0(2) . 3_656
Na9 O3 Na2 90.50(15) 3_656 3_656
Na10 O3 Na2 82.71(14) 3_656 3_656
S4 O4 Na8 132.6(2) . 3_656
S4 O4 Na12 132.6(2) . 3_656
Na8 O4 Na12 85.78(13) 3_656 3_656
S4 O4 Na11 123.2(2) . .
Na8 O4 Na11 83.07(13) 3_656 .
Na12 O4 Na11 81.22(12) 3_656 .
S1 O5 Na9 135.14(13) . 4_565
S1 O5 Na9 135.14(13) . .
Na9 O5 Na9 81.71(17) 4_565 .
S1 O5 Na3 118.2(3) . 1_554
Na9 O5 Na3 84.13(14) 4_565 1_554
Na9 O5 Na3 84.13(14) . 1_554
S1 O5 Na2 87.2(2) . .
Na9 O5 Na2 76.73(14) 4_565 .
Na9 O5 Na2 76.73(14) . .
Na3 O5 Na2 154.57(19) 1_554 .
S2 O6 Na4 130.5(3) . .
S2 O6 Na10 123.00(19) . .
Na4 O6 Na10 91.25(15) . .
S2 O6 Na10 123.00(19) . 4_565
Na4 O6 Na10 91.25(15) . 4_565
Na10 O6 Na10 85.36(18) . 4_565
S3 O7 Na12 131.96(18) . 4_565
S3 O7 Na12 131.96(18) . .
Na12 O7 Na12 83.54(17) 4_565 .
S3 O7 Na5 120.1(3) . .
Na12 O7 Na5 87.15(16) 4_565 .
Na12 O7 Na5 87.15(16) . .
S4 O8 Na13 133.81(14) . 1_455
S4 O8 Na13 133.81(14) . 4_465
Na13 O8 Na13 82.73(17) 1_455 4_465
S4 O8 Na3 126.3(3) . .
Na13 O8 Na3 79.85(13) 1_455 .
Na13 O8 Na3 79.85(13) 4_465 .
S1 O9 Na12 118.87(16) . 2_656
S1 O9 Na12 118.87(16) . 3_656
Na12 O9 Na12 103.53(19) 2_656 3_656
S1 O9 Na2 111.4(3) . .
Na12 O9 Na2 100.59(15) 2_656 .
Na12 O9 Na2 100.59(15) 3_656 .
S2 O10 Na6 130.0(3) 1_556 .
S2 O10 Na10 119.47(18) 1_556 3_656
Na6 O10 Na10 92.35(15) . 3_656
S2 O10 Na10 119.47(18) 1_556 2_656
Na6 O10 Na10 92.35(15) . 2_656
Na10 O10 Na10 94.55(19) 3_656 2_656
S3 O11 Na1 131.19(11) . .
S3 O11 Na1 131.19(11) . 2_656
Na1 O11 Na1 95.62(19) . 2_656
S3 O11 Na4 111.9(3) . .
Na1 O11 Na4 82.89(15) . .
Na1 O11 Na4 82.89(15) 2_656 .
S4 O12 Na8 113.6(3) . 1_455
S4 O12 Na13 114.62(17) . 3_656
Na8 O12 Na13 105.23(15) 1_455 3_656
S4 O12 Na13 114.62(17) . 2_656
Na8 O12 Na13 105.23(15) 1_455 2_656
Na13 O12 Na13 102.3(2) 3_656 2_656
S6 O13 Na3 129.5(2) . 3_656
S6 O13 Na13 128.6(2) . 3_756
Na3 O13 Na13 83.60(14) 3_656 3_756
S6 O13 Na7 126.7(2) . 1_655
Na3 O13 Na7 89.80(14) 3_656 1_655
Na13 O13 Na7 83.46(12) 3_756 1_655
S6 O14 Na9 114.02(16) . 3_655
S6 O14 Na9 114.02(16) . 2_655
Na9 O14 Na9 103.88(19) 3_655 2_655
S6 O14 Na5 116.0(3) . 1_554
Na9 O14 Na5 103.77(14) 3_655 1_554
Na9 O14 Na5 103.77(14) 2_655 1_554
S6 O15 Na8 129.9(3) . .
S6 O15 Na11 126.96(16) . 3_656
Na8 O15 Na11 82.88(15) . 3_656
S6 O15 Na11 126.96(16) . 2_656
Na8 O15 Na11 82.88(15) . 2_656
Na11 O15 Na11 92.5(2) 3_656 2_656
S5 O16 Na4 126.2(2) . 3_656
S5 O16 Na1 116.1(2) . .
Na4 O16 Na1 82.34(14) 3_656 .
S5 O16 Na12 105.1(2) . 3_656
Na4 O16 Na12 80.45(14) 3_656 3_656
Na1 O16 Na12 137.87(16) . 3_656
S5 O16 Na2 101.19(19) . .
Na4 O16 Na2 132.49(16) 3_656 .
Na1 O16 Na2 79.30(11) . .
Na12 O16 Na2 84.62(13) 3_656 .
S5 O17 Na10 128.89(16) . 2_656
S5 O17 Na10 128.89(16) . 3_656
Na10 O17 Na10 96.7(2) 2_656 3_656
S5 O17 Na6 107.1(4) . .
Na10 O17 Na6 91.34(18) 2_656 .
Na10 O17 Na6 91.34(18) 3_656 .
S5 O18 Na11 130.87(18) . 4_565
S5 O18 Na11 130.87(18) . .
Na11 O18 Na11 92.9(2) 4_565 .
S5 O18 Na6 92.0(4) . .
Na11 O18 Na6 76.21(19) 4_565 .
Na11 O18 Na6 76.21(19) . .
S5 O18 Na12 91.9(3) . 3_656
Na11 O18 Na12 127.2(3) 4_565 3_656
Na11 O18 Na12 71.69(13) . 3_656
Na6 O18 Na12 140.48(10) . 3_656
S5 O18 Na12 91.9(3) . 2_656
Na11 O18 Na12 71.69(13) 4_565 2_656
Na11 O18 Na12 127.2(3) . 2_656
Na6 O18 Na12 140.48(10) . 2_656
Na12 O18 Na12 78.6(2) 3_656 2_656
Na2 F1 Na1 96.65(12) . 2_656
Na2 F1 Na1 96.65(12) . .
Na1 F1 Na1 96.26(13) 2_656 .
Na2 F1 Na4 174.6(2) . .
Na1 F1 Na4 86.91(12) 2_656 .
Na1 F1 Na4 86.91(12) . .
Na2 F1 Na10 85.70(13) . .
Na1 F1 Na10 172.49(14) 2_656 .
Na1 F1 Na10 90.53(5) . .
Na4 F1 Na10 90.27(13) . .
Na2 F1 Na10 85.70(13) . 4_565
Na1 F1 Na10 90.53(5) 2_656 4_565
Na1 F1 Na10 172.49(14) . 4_565
Na4 F1 Na10 90.27(13) . 4_565
Na10 F1 Na10 82.51(14) . 4_565
Na6 F2 Na10 100.74(14) 1_554 4_565
Na6 F2 Na10 100.74(14) 1_554 .
Na10 F2 Na10 89.45(16) 4_565 .
Na6 F2 Na9 90.08(14) 1_554 .
Na10 F2 Na9 168.7(2) 4_565 .
Na10 F2 Na9 91.91(7) . .
Na6 F2 Na9 90.08(14) 1_554 4_565
Na10 F2 Na9 91.91(7) 4_565 4_565
Na10 F2 Na9 168.7(2) . 4_565
Na9 F2 Na9 84.58(15) . 4_565
Na6 F2 Na2 176.2(2) 1_554 .
Na10 F2 Na2 81.91(13) 4_565 .
Na10 F2 Na2 81.91(13) . .
Na9 F2 Na2 87.13(13) . .
Na9 F2 Na2 87.13(13) 4_565 .
Na3 F3 Na11 105.57(14) . .
Na3 F3 Na11 105.57(14) . 4_565
Na11 F3 Na11 97.56(16) . 4_565
Na3 F3 Na9 91.27(13) . 4_566
Na11 F3 Na9 159.98(19) . 4_566
Na11 F3 Na9 87.99(7) 4_565 4_566
Na3 F3 Na9 91.27(13) . 1_556
Na11 F3 Na9 87.99(7) . 1_556
Na11 F3 Na9 159.98(19) 4_565 1_556
Na9 F3 Na9 80.77(15) 4_566 1_556
Na3 F3 Na6 166.93(19) . .
Na11 F3 Na6 82.80(12) . .
Na11 F3 Na6 82.80(12) 4_565 .
Na9 F3 Na6 78.83(12) 4_566 .
Na9 F3 Na6 78.83(12) 1_556 .
Na7 F4 Na7 103.00(14) 2_656 1_656
Na7 F4 Na3 97.30(12) 2_656 1_655
Na7 F4 Na3 97.30(12) 1_656 1_655
Na7 F4 Na5 92.87(11) 2_656 .
Na7 F4 Na5 92.87(11) 1_656 .
Na3 F4 Na5 163.61(19) 1_655 .
Na7 F4 Na13 168.58(14) 2_656 .
Na7 F4 Na13 87.84(5) 1_656 .
Na3 F4 Na13 84.69(12) 1_655 .
Na5 F4 Na13 82.88(12) . .
Na7 F4 Na13 87.84(5) 2_656 4_565
Na7 F4 Na13 168.58(14) 1_656 4_565
Na3 F4 Na13 84.69(12) 1_655 4_565
Na5 F4 Na13 82.88(12) . 4_565
Na13 F4 Na13 81.14(14) . 4_565
Na4 F5 Na11 106.39(13) . 3_656
Na4 F5 Na11 106.39(13) . 2_656
Na11 F5 Na11 97.21(16) 3_656 2_656
Na4 F5 Na12 89.73(13) . 4_565
Na11 F5 Na12 161.73(19) 3_656 4_565
Na11 F5 Na12 86.09(7) 2_656 4_565
Na4 F5 Na12 89.73(13) . .
Na11 F5 Na12 86.09(7) 3_656 .
Na11 F5 Na12 161.73(19) 2_656 .
Na12 F5 Na12 85.44(15) 4_565 .
Na4 F5 Na8 168.82(19) . .
Na11 F5 Na8 80.74(12) 3_656 .
Na11 F5 Na8 80.74(12) 2_656 .
Na12 F5 Na8 82.08(12) 4_565 .
Na12 F5 Na8 82.08(12) . .
Na8 F6 Na13 94.55(13) . 4_565
Na8 F6 Na13 94.55(12) . .
Na13 F6 Na13 86.61(15) 4_565 .
Na8 F6 Na5 178.0(2) . .
Na13 F6 Na5 86.93(12) 4_565 .
Na13 F6 Na5 86.93(12) . .
Na8 F6 Na12 87.93(12) . .
Na13 F6 Na12 177.11(16) 4_565 .
Na13 F6 Na12 94.68(7) . .
Na5 F6 Na12 90.55(12) . .
Na8 F6 Na12 87.93(12) . 4_565
Na13 F6 Na12 94.68(7) 4_565 4_565
Na13 F6 Na12 177.11(16) . 4_565
Na5 F6 Na12 90.55(12) . 4_565
Na12 F6 Na12 83.92(15) . 4_565

loop_
_geom_bond_atom_site_label_1
_geom_bond_atom_site_label_2
_geom_bond_distance
_geom_bond_site_symmetry_2
Na1 F1 2.336(2) 3_656
Na1 F1 2.336(2) .
Na1 O11 2.348(4) 3_656
Na1 O11 2.348(4) .
Na1 O16 2.492(4) .
Na1 O16 2.492(4) 3_656
Na1 Na4 3.225(2) .
Na1 Na4 3.225(2) 3_656
Na1 Na10 3.3993(19) 3_656
Na1 Na10 3.3993(19) .
Na1 Na2 3.416(3) 3_656
Na1 Na2 3.416(3) .
Na2 F1 2.236(5) .
Na2 O9 2.416(6) .
Na2 O3 2.435(4) 3_656
Na2 O3 2.435(4) 2_656
Na2 F2 2.562(5) .
Na2 O16 2.844(5) 4_565
Na2 O16 2.844(5) .
Na2 O5 2.986(6) .
Na2 Na10 3.189(3) 4_565
Na2 Na10 3.189(3) .
Na2 S1 3.261(3) .
Na2 Na9 3.363(3) .
Na3 F3 2.233(4) .
Na3 F4 2.297(4) 1_455
Na3 O13 2.366(4) 3_656
Na3 O13 2.366(4) 2_656
Na3 O5 2.565(5) 1_556
Na3 O8 2.568(5) .
Na3 Na13 3.185(3) 1_455
Na3 Na13 3.185(3) 4_465
Na3 Na9 3.314(3) 4_566
Na3 Na9 3.314(3) 1_556
Na3 Na7 3.393(2) 1_556
Na3 Na7 3.393(2) 2_556
Na4 F5 2.312(5) .
Na4 F1 2.353(5) .
Na4 O6 2.380(6) .
Na4 O16 2.406(4) 2_656
Na4 O16 2.406(4) 3_656
Na4 O11 2.521(6) .
Na4 Na1 3.225(2) 2_656
Na4 Na12 3.282(3) 4_565
Na4 Na12 3.282(3) .
Na4 S3 3.356(3) .
Na4 Na10 3.403(3) .
Na5 F6 2.320(4) .
Na5 O1 2.360(3) 2_656
Na5 O1 2.360(3) 3_656
Na5 F4 2.375(4) .
Na5 O7 2.455(6) .
Na5 O14 2.472(5) 1_556
Na5 Na13 3.180(3) 4_565
Na5 Na13 3.180(3) .
Na5 Na7 3.333(2) 2_656
Na5 Na7 3.333(2) 1_656
Na5 Na12 3.335(3) .
Na5 Na12 3.335(3) 4_565
Na6 F2 2.238(5) 1_556
Na6 O2 2.377(4) 3_656
Na6 O2 2.377(4) 2_656
Na6 O10 2.482(6) .
Na6 O17 2.568(8) .
Na6 F3 2.660(5) .
Na6 O18 2.906(8) .
Na6 Na9 3.219(3) 1_556
Na6 Na9 3.219(3) 4_566
Na6 Na11 3.294(3) .
Na6 Na11 3.294(3) 4_565
Na6 S5 3.295(3) .
Na7 F4 2.223(2) 3_656
Na7 F4 2.223(2) 1_454
Na7 O13 2.441(4) 3_655
Na7 O13 2.441(4) 1_455
Na7 O1 2.476(3) .
Na7 O1 2.476(3) 3
Na7 Na13 3.2304(19) 3_656
Na7 Na13 3.2304(19) 1_454
Na7 Na5 3.333(2) 1_454
Na7 Na5 3.333(2) 3_656
Na7 Na3 3.393(2) 1_554
Na7 Na3 3.393(2) 3_556
Na8 F6 2.288(4) .
Na8 O4 2.333(3) 3_656
Na8 O4 2.333(3) 2_656
Na8 O15 2.399(6) .
Na8 O12 2.434(6) 1_655
Na8 F5 2.583(5) .
Na8 Na11 3.187(3) 3_656
Na8 Na11 3.187(3) 2_656
Na8 Na12 3.238(3) .
Na8 Na12 3.238(3) 4_565
Na8 S4 3.322(3) 1_655
Na8 Na13 3.374(3) 4_565
Na9 O3 2.298(4) 3_656
Na9 F2 2.311(3) .
Na9 O2 2.360(4) 3_655
Na9 O5 2.377(4) .
Na9 F3 2.400(3) 1_554
Na9 O14 2.443(3) 3_655
Na9 Na9 3.110(4) 4_565
Na9 Na6 3.219(3) 1_554
Na9 Na11 3.268(3) 1_554
Na9 Na10 3.310(3) .
Na9 Na3 3.314(3) 1_554
Na9 S6 3.339(2) 3_655
Na10 F2 2.294(3) .
Na10 O6 2.381(4) .
Na10 O3 2.392(4) 3_656
Na10 F1 2.448(3) .
Na10 O17 2.495(4) 3_656
Na10 O10 2.538(4) 3_656
Na10 Na10 3.228(4) 4_565
Na10 S3 3.365(2) 3_656
Na11 F3 2.304(3) .
Na11 F5 2.327(3) 3_656
Na11 O2 2.389(4) 3_656
Na11 O18 2.391(4) .
Na11 O15 2.416(4) 3_656
Na11 O4 2.470(4) .
Na11 Na12 3.186(3) 3_656
Na11 Na8 3.187(3) 3_656
Na11 Na9 3.268(3) 1_556
Na11 Na11 3.466(4) 4_565
Na11 Na11 3.491(4) 4
Na12 F5 2.340(3) .
Na12 F6 2.374(3) .
Na12 O7 2.383(4) .
Na12 O9 2.408(3) 3_656
Na12 O4 2.423(3) 3_656
Na12 O16 2.666(4) 3_656
Na12 O18 2.986(7) 3_656
Na12 Na12 3.175(4) 4_565
Na12 Na11 3.186(3) 3_656
Na13 F6 2.304(3) .
Na13 O1 2.358(4) 3_656
Na13 O8 2.391(4) 1_655
Na13 O13 2.413(4) 3_756
Na13 F4 2.430(3) .
Na13 O12 2.438(4) 3_656
Na13 Na13 3.160(4) 4_565
Na13 Na3 3.185(3) 1_655
Na13 Na7 3.2304(19) 1_656
Na13 S4 3.343(2) 3_656
S1 O5 1.463(4) .
S1 O1 1.470(3) .
S1 O1 1.470(3) 4_565
S1 O9 1.479(5) .
S1 Na12 3.380(2) 2_656
S1 Na12 3.380(2) 3_656
S2 O10 1.464(5) 1_554
S2 O6 1.471(5) .
S2 O2 1.477(3) 4_565
S2 O2 1.477(3) .
S3 O7 1.456(5) .
S3 O11 1.465(5) .
S3 O3 1.473(3) 4_565
S3 O3 1.473(3) .
S3 Na10 3.365(2) 3_656
S3 Na10 3.365(2) 2_656
S4 O8 1.461(4) .
S4 O4 1.471(3) 4_565
S4 O4 1.471(3) .
S4 O12 1.487(5) .
S4 Na8 3.322(3) 1_455
S4 Na13 3.343(2) 3_656
S4 Na13 3.343(2) 2_656
S5 O17 1.443(6) .
S5 O18 1.455(6) .
S5 O16 1.474(4) .
S5 O16 1.474(4) 4_565
S5 Na12 3.365(2) 3_656
S5 Na12 3.365(2) 2_656
S6 O13 1.464(4) 4_565
S6 O13 1.464(4) .
S6 O15 1.469(5) .
S6 O14 1.489(5) .
S6 Na9 3.339(2) 3_655
S6 Na9 3.339(2) 2_655
O1 Na13 2.358(4) 3_656
O1 Na5 2.360(3) 3_656
O2 Na9 2.360(4) 3_655
O2 Na6 2.377(4) 3_656
O2 Na11 2.389(4) 3_656
O3 Na9 2.298(4) 3_656
O3 Na10 2.392(4) 3_656
O3 Na2 2.435(4) 3_656
O4 Na8 2.333(3) 3_656
O4 Na12 2.423(3) 3_656
O5 Na9 2.377(4) 4_565
O5 Na3 2.565(5) 1_554
O6 Na10 2.381(4) 4_565
O7 Na12 2.383(4) 4_565
O8 Na13 2.391(4) 1_455
O8 Na13 2.391(4) 4_465
O9 Na12 2.408(3) 2_656
O9 Na12 2.408(3) 3_656
O10 S2 1.464(5) 1_556
O10 Na10 2.538(4) 3_656
O10 Na10 2.538(4) 2_656
O11 Na1 2.348(4) 2_656
O12 Na8 2.434(6) 1_455
O12 Na13 2.438(4) 3_656
O12 Na13 2.438(4) 2_656
O13 Na3 2.366(4) 3_656
O13 Na13 2.413(4) 3_756
O13 Na7 2.441(4) 1_655
O14 Na9 2.443(3) 3_655
O14 Na9 2.443(3) 2_655
O14 Na5 2.472(5) 1_554
O15 Na11 2.416(4) 3_656
O15 Na11 2.416(4) 2_656
O16 Na4 2.406(4) 3_656
O16 Na12 2.666(4) 3_656
O17 Na10 2.495(4) 2_656
O17 Na10 2.495(4) 3_656
O18 Na11 2.391(4) 4_565
O18 Na12 2.986(7) 3_656
O18 Na12 2.986(7) 2_656
F1 Na1 2.336(2) 2_656
F1 Na10 2.448(3) 4_565
F2 Na6 2.238(5) 1_554
F2 Na10 2.294(3) 4_565
F2 Na9 2.311(3) 4_565
F3 Na11 2.304(3) 4_565
F3 Na9 2.400(3) 4_566
F3 Na9 2.400(3) 1_556
F4 Na7 2.223(2) 2_656
F4 Na7 2.223(2) 1_656
F4 Na3 2.297(4) 1_655
F4 Na13 2.430(3) 4_565
F5 Na11 2.327(3) 3_656
F5 Na11 2.327(3) 2_656
F5 Na12 2.340(3) 4_565
F6 Na13 2.304(3) 4_565
F6 Na12 2.374(3) 4_565
